data_9005567
loop_
_publ_author_name
'Chiari, G.'
'Giustetto, R.'
'Ricchiardi, G.'

_publ_section_title
;
 Crystal structure refinements of palygorskite and Maya Blue from molecular
 modeling and powder synchrotron diffraction
 Sample: Mp+indigo
;
_journal_name_full 'European Journal of Mineralogy'
_journal_page_first 21
_journal_page_last 33
_journal_paper_doi 10.1127/0935-1221/2003/0015-0021
_journal_volume 15
_journal_year 2003
_chemical_formula_sum 'C0.718 H4.28 Mg2 N0.088 O14.568 Si4'
_chemical_name_mineral 'Maya Blue'
_space_group_IT_number 12
_symmetry_space_group_name_Hall '-C 2y'
_symmetry_space_group_name_H-M 'C 1 2/m 1'
_cell_angle_alpha 90
_cell_angle_beta 106.81
_cell_angle_gamma 90
_cell_formula_units_Z 4
_cell_length_a 13.380
_cell_length_b 17.885
_cell_length_c 5.250
_cell_volume 1202.648
_database_code_amcsd 0006955
_exptl_crystal_density_diffrn 2.254
_cod_original_formula_sum 'Si4 Mg2 O14.568 C.718 N.088 H4.28'
_cod_database_code 9005567

loop_
_space_group_symop_operation_xyz
x,y,z
1/2+x,1/2+y,z
x,-y,z
1/2+x,1/2-y,z
-x,y,-z
1/2-x,1/2+y,-z
-x,-y,-z
1/2-x,1/2-y,-z

loop_
_atom_site_label
_atom_site_fract_x
_atom_site_fract_y
_atom_site_fract_z
_atom_site_occupancy
_atom_site_type_symbol
_atom_site_attached_hydrogens
Si1 0.21300 0.09900 0.07600 1.00000 Si 0
Si2 0.21500 0.17330 0.63300 1.00000 Si 0
Mg2 0.00000 0.08600 0.50000 1.00000 Mg 0
Mg3 0.00000 0.15600 0.00000 1.00000 Mg 0
O-H 0.08500 0.00000 0.44000 1.00000 O 1
O1 0.09100 0.08000 -0.08200 1.00000 O 0
O2 0.09800 0.16800 0.67900 1.00000 O 0
Wat1 0.07700 0.24800 0.05500 1.00000 O 2
O3 0.16300 0.00000 0.00000 1.00000 O 0
O4 0.25000 0.25000 0.50000 1.00000 O 0
O5 0.22300 0.11700 0.39100 1.00000 O 0
O6 0.28800 0.13500 0.90800 1.00000 O 0
WatZ1 0.00000 0.34800 0.50000 0.74000 O 2
WatZ2 0.00000 0.39500 0.00000 0.74000 O 2
C1 0.00000 0.50000 0.36340 0.09000 C 0
C2 0.00000 0.57760 0.20150 0.04400 C 0
C3 0.00000 0.54650 0.06250 0.09000 C 0
C4 0.00000 0.58350 0.30170 0.09000 C 0
C5 0.00000 0.54040 0.52330 0.09000 C 0
N1 0.00000 0.43940 0.20180 0.04400 N 0
Oin 0.00000 0.64440 0.26330 0.04400 O 0

loop_
_cod_changelog_entry_id
_cod_changelog_entry_author
_cod_changelog_entry_date
_cod_changelog_entry_text
1
;cod-tools version 3.8.0
Id: cif_guess_AMCSD_atom_types 9581 2023-05-17 12:35:41Z saulius
;
2023-05-18T11:39:27+03:00
;Derived atom types and hydrogen counts
from atom names that follow the AMCSD naming convention
(Wat == water, O-H == hydroxyl).
;

loop_
_cod_related_entry_id
_cod_related_entry_database
_cod_related_entry_code
1 AMCSD 0006955
